data_2207428
loop_
_publ_author_name
'\,Sahin, Onur'
'Albayrak, \,Ci\<gdem'
'Odaba\;so\<glu, Mustafa'
'B\"uy\"ukg\"ung\"or, Orhan'

_publ_section_title
;
 (<i>E</i>)-5-[(2-Fluorophenyl)diazenyl]-2-hydroxy-3-methoxybenzaldehyde
;
_journal_coeditor_code AT6055
_journal_issue 12
_journal_name_full 'Acta Crystallographica Section E'
_journal_page_first o4279
_journal_page_last o4281
_journal_paper_doi 10.1107/S1600536805038377
_journal_volume 61
_journal_year 2005
_chemical_formula_iupac 'C14 H11 F N2 O3'
_chemical_formula_moiety 'C14 H11 F N2 O3'
_chemical_formula_sum 'C14 H11 F N2 O3'
_chemical_formula_weight 274.25
_chemical_melting_point 441.5(5)
_chemical_name_systematic
;
(E)-5-[(2-Fluorophenyl)diazenyl]-2-hydroxy-3-methoxybenzaldehyde
;
_space_group_IT_number 9
_symmetry_cell_setting monoclinic
_symmetry_space_group_name_Hall 'C -2yc'
_symmetry_space_group_name_H-M 'C 1 c 1'
_atom_sites_solution_hydrogens geom
_atom_sites_solution_primary direct
_atom_sites_solution_secondary difmap
_cell_angle_alpha 90.00
_cell_angle_beta 92.274(6)
_cell_angle_gamma 90.00
_cell_formula_units_Z 4
_cell_length_a 10.7956(8)
_cell_length_b 13.7521(13)
_cell_length_c 8.3078(6)
_cell_measurement_reflns_used 14987
_cell_measurement_temperature 296
_cell_measurement_theta_max 27.95
_cell_measurement_theta_min 2.40
_cell_volume 1232.42(17)
_computing_cell_refinement 'X-AREA (Stoe & Cie, 2002)'
_computing_data_collection 'X-AREA (Stoe & Cie, 2002)'
_computing_data_reduction 'X-RED (Stoe & Cie, 2002)'
_computing_molecular_graphics 'ORTEP-3 for Windows (Farrugia, 1997)'
_computing_publication_material 'WinGX (Farrugia, 1999)'
_computing_structure_refinement 'SHELXL-97 (Sheldrick, 1997)'
_computing_structure_solution 'SHELXS-97 (Sheldrick, 1997)'
_diffrn_ambient_temperature 296
_diffrn_detector_area_resol_mean 6.67
_diffrn_measured_fraction_theta_full 0.989
_diffrn_measured_fraction_theta_max 0.989
_diffrn_measurement_device_type 'Stoe IPDS-2'
_diffrn_measurement_method \w
_diffrn_radiation_monochromator graphite
_diffrn_radiation_source 'fine-focus sealed tube'
_diffrn_radiation_type MoK\a
_diffrn_radiation_wavelength 0.71073
_diffrn_reflns_av_R_equivalents 0.1506
_diffrn_reflns_av_sigmaI/netI 0.0888
_diffrn_reflns_limit_h_max 14
_diffrn_reflns_limit_h_min -14
_diffrn_reflns_limit_k_max 17
_diffrn_reflns_limit_k_min -18
_diffrn_reflns_limit_l_max 10
_diffrn_reflns_limit_l_min -10
_diffrn_reflns_number 8358
_diffrn_reflns_theta_full 27.85
_diffrn_reflns_theta_max 27.85
_diffrn_reflns_theta_min 2.40
_diffrn_standards_decay_% <2
_diffrn_standards_number 0
_exptl_absorpt_coefficient_mu 0.116
_exptl_absorpt_correction_T_max 0.9666
_exptl_absorpt_correction_T_min 0.9389
_exptl_absorpt_correction_type integration
_exptl_absorpt_process_details '(X-RED32; Stoe & Cie, 2002)'
_exptl_crystal_colour brown
_exptl_crystal_density_diffrn 1.478
_exptl_crystal_density_method 'not measured'
_exptl_crystal_description prism
_exptl_crystal_F_000 568
_exptl_crystal_size_max 0.50
_exptl_crystal_size_mid 0.45
_exptl_crystal_size_min 0.38
_refine_diff_density_max 0.150
_refine_diff_density_min -0.177
_refine_ls_extinction_expression Fc^*^=kFc[1+0.001xFc^2^\l^3^/sin(2\q)]^-1/4^
_refine_ls_extinction_method none
_refine_ls_goodness_of_fit_ref 1.057
_refine_ls_hydrogen_treatment constr
_refine_ls_matrix_type full
_refine_ls_number_parameters 182
_refine_ls_number_reflns 1456
_refine_ls_number_restraints 2
_refine_ls_restrained_S_all 1.056
_refine_ls_R_factor_all 0.0389
_refine_ls_R_factor_gt 0.0303
_refine_ls_shift/su_max 0.000
_refine_ls_shift/su_mean 0.000
_refine_ls_structure_factor_coef Fsqd
_refine_ls_weighting_details 'calc w = 1/[\s^2^(Fo^2^)+(0.0624P)^2^+0.0699P] where P = (Fo^2^+2Fc^2^)/3'
_refine_ls_weighting_scheme calc
_refine_ls_wR_factor_gt 0.0815
_refine_ls_wR_factor_ref 0.0828
_reflns_number_gt 1399
_reflns_number_total 1456
_reflns_threshold_expression I>2\s(I)
_cod_data_source_file at6055.cif
_cod_data_source_block I
_cod_depositor_comments
;
The following automatic conversions were performed:

'_chemical_melting_point' value '441-442' was changed to '441.5(5)' -
the average value was taken and precision was estimated.

Automatic conversion script
Id: cif_fix_values 1646 2011-03-28 12:23:43Z adriana 

The following automatic conversions were performed:

'_chemical_melting_point' value '441-442' was changed to '441.5(5)' -
the average value was taken and precision was estimated.

Automatic conversion script
Id: cif_fix_values 1715 2011-07-08 13:25:40Z adriana 
;
_cod_original_sg_symbol_H-M 'C c'
_cod_database_code 2207428
_cod_database_fobs_code 2207428

loop_
_symmetry_equiv_pos_as_xyz
'x, y, z'
'x, -y, z+1/2'
'x+1/2, y+1/2, z'
'x+1/2, -y+1/2, z+1/2'

loop_
_atom_site_label
_atom_site_fract_x
_atom_site_fract_y
_atom_site_fract_z
_atom_site_U_iso_or_equiv
_atom_site_adp_type
_atom_site_calc_flag
_atom_site_refinement_flags
_atom_site_occupancy
_atom_site_type_symbol
C2 0.79125(15) 0.24004(13) 0.6524(2) 0.0402(3) Uani d . 1 C
C3 0.84290(16) 0.26932(15) 0.79932(19) 0.0464(4) Uani d . 1 C
H2 0.8666 0.2237 0.8772 0.056 Uiso calc R 1 H
C4 0.85865(18) 0.36707(16) 0.8286(2) 0.0504(4) Uani d . 1 C
H3 0.8930 0.3879 0.9271 0.061 Uiso calc R 1 H
C5 0.82359(18) 0.43453(14) 0.7118(2) 0.0502(4) Uani d . 1 C
H4 0.8357 0.5005 0.7317 0.060 Uiso calc R 1 H
C6 0.77071(17) 0.40465(12) 0.5661(2) 0.0436(4) Uani d . 1 C
H5 0.7462 0.4506 0.4891 0.052 Uiso calc R 1 H
C1 0.75385(14) 0.30569(12) 0.53338(18) 0.0376(3) Uani d . 1 C
C7 0.61784(14) 0.29659(12) 0.13963(17) 0.0373(3) Uani d . 1 C
C8 0.56862(16) 0.36597(12) 0.03674(19) 0.0411(3) Uani d . 1 C
H8 0.5688 0.4310 0.0677 0.049 Uiso calc R 1 H
C9 0.51829(15) 0.33901(13) -0.1145(2) 0.0409(3) Uani d . 1 C
C10 0.51905(14) 0.24130(13) -0.16120(18) 0.0385(3) Uani d . 1 C
C11 0.57083(14) 0.17030(12) -0.05519(17) 0.0372(3) Uani d . 1 C
C12 0.62000(15) 0.19809(11) 0.09314(18) 0.0363(3) Uani d . 1 C
H12 0.6547 0.1517 0.1628 0.044 Uiso calc R 1 H
C13 0.4672(2) 0.41220(16) -0.2235(3) 0.0557(5) Uani d . 1 C
H13 0.4669 0.4762 -0.1876 0.067 Uiso calc R 1 H
C14 0.6300(2) 0.00602(13) -0.0183(3) 0.0552(4) Uani d . 1 C
H14A 0.6212 -0.0559 -0.0708 0.083 Uiso calc R 1 H
H14B 0.5949 0.0027 0.0860 0.083 Uiso calc R 1 H
H14C 0.7163 0.0224 -0.0063 0.083 Uiso calc R 1 H
F1 0.77858(13) 0.14432(8) 0.62510(15) 0.0589(3) Uani d . 1 F
N1 0.70481(13) 0.26732(11) 0.38532(14) 0.0393(3) Uani d . 1 N
N2 0.66386(14) 0.33126(11) 0.29093(16) 0.0424(3) Uani d . 1 N
O1 0.56703(13) 0.07846(9) -0.11275(15) 0.0485(3) Uani d . 1 O
O2 0.47235(13) 0.21113(11) -0.30427(15) 0.0539(4) Uani d . 1 O
H2A 0.4449 0.2579 -0.3555 0.081 Uiso calc R 1 H
O3 0.42453(19) 0.39594(14) -0.3588(2) 0.0708(5) Uani d . 1 O

loop_
_atom_site_aniso_label
_atom_site_aniso_U_11
_atom_site_aniso_U_22
_atom_site_aniso_U_33
_atom_site_aniso_U_12
_atom_site_aniso_U_13
_atom_site_aniso_U_23
C2 0.0406(7) 0.0432(8) 0.0368(7) -0.0066(6) -0.0003(6) -0.0006(6)
C3 0.0458(9) 0.0599(10) 0.0330(8) -0.0023(8) -0.0048(6) 0.0028(7)
C4 0.0509(9) 0.0655(11) 0.0344(8) -0.0072(8) -0.0045(7) -0.0111(7)
C5 0.0604(10) 0.0487(9) 0.0413(9) -0.0048(8) -0.0010(7) -0.0145(7)
C6 0.0552(9) 0.0421(8) 0.0333(7) -0.0011(7) -0.0011(6) -0.0043(6)
C1 0.0397(7) 0.0423(8) 0.0306(7) -0.0044(6) -0.0005(6) -0.0041(6)
C7 0.0408(7) 0.0404(8) 0.0305(7) -0.0050(6) -0.0025(6) -0.0023(5)
C8 0.0472(8) 0.0382(7) 0.0376(7) -0.0022(6) -0.0031(6) -0.0001(6)
C9 0.0406(7) 0.0438(8) 0.0380(8) -0.0010(6) -0.0039(6) 0.0030(7)
C10 0.0387(7) 0.0461(8) 0.0302(6) -0.0010(6) -0.0043(5) -0.0004(6)
C11 0.0397(7) 0.0395(7) 0.0319(7) -0.0014(6) -0.0025(6) -0.0019(5)
C12 0.0408(7) 0.0384(7) 0.0293(6) -0.0009(6) -0.0036(5) 0.0007(6)
C13 0.0652(12) 0.0495(9) 0.0513(10) 0.0036(8) -0.0125(9) 0.0096(8)
C14 0.0692(11) 0.0394(8) 0.0556(10) 0.0045(8) -0.0151(9) -0.0065(7)
F1 0.0766(8) 0.0421(5) 0.0569(7) -0.0121(5) -0.0112(5) 0.0030(5)
N1 0.0461(7) 0.0413(7) 0.0302(6) -0.0053(5) -0.0033(5) -0.0037(5)
N2 0.0512(8) 0.0433(7) 0.0321(6) -0.0054(6) -0.0046(6) -0.0042(5)
O1 0.0630(7) 0.0410(6) 0.0404(6) 0.0035(6) -0.0125(5) -0.0085(5)
O2 0.0648(8) 0.0579(8) 0.0373(6) 0.0032(6) -0.0191(6) -0.0028(5)
O3 0.0858(11) 0.0691(10) 0.0552(8) 0.0078(8) -0.0270(8) 0.0143(7)

loop_
_atom_type_symbol
_atom_type_description
_atom_type_scat_dispersion_real
_atom_type_scat_dispersion_imag
_atom_type_scat_source
C C 0.0033 0.0000 'International Tables Vol C Tables 4.2.6.8 and 6.1.1.4'
H H 0.0000 0.0000 'International Tables Vol C Tables 4.2.6.8 and 6.1.1.4'
F F 0.0171 0.0000 'International Tables Vol C Tables 4.2.6.8 and 6.1.1.4'
N N 0.0061 0.0000 'International Tables Vol C Tables 4.2.6.8 and 6.1.1.4'
O O 0.0106 0.0000 'International Tables Vol C Tables 4.2.6.8 and 6.1.1.4'

loop_
_geom_angle_atom_site_label_1
_geom_angle_atom_site_label_2
_geom_angle_atom_site_label_3
_geom_angle
_geom_angle_publ_flag
F1 C2 C3 118.03(16) ?
F1 C2 C1 119.56(15) ?
C3 C2 C1 122.41(16) ?
C4 C3 C2 118.92(17) ?
C4 C3 H2 120.5 ?
C2 C3 H2 120.5 ?
C3 C4 C5 120.20(15) ?
C3 C4 H3 119.9 ?
C5 C4 H3 119.9 ?
C6 C5 C4 120.47(17) ?
C6 C5 H4 119.8 ?
C4 C5 H4 119.8 ?
C5 C6 C1 120.40(17) ?
C5 C6 H5 119.8 ?
C1 C6 H5 119.8 ?
C2 C1 C6 117.59(14) ?
C2 C1 N1 117.59(14) ?
C6 C1 N1 124.78(15) ?
C8 C7 C12 120.49(14) ?
C8 C7 N2 115.59(14) ?
C12 C7 N2 123.92(14) ?
C7 C8 C9 120.10(14) ?
C7 C8 H8 119.9 ?
C9 C8 H8 119.9 ?
C10 C9 C8 119.81(15) ?
C10 C9 C13 120.06(16) ?
C8 C9 C13 120.12(16) ?
O2 C10 C9 122.53(15) ?
O2 C10 C11 117.67(16) ?
C9 C10 C11 119.80(14) ?
O1 C11 C12 125.58(14) ?
O1 C11 C10 114.78(14) ?
C12 C11 C10 119.63(14) ?
C11 C12 C7 120.15(13) ?
C11 C12 H12 119.9 ?
C7 C12 H12 119.9 ?
O3 C13 C9 124.7(2) y
O3 C13 H13 117.6 ?
C9 C13 H13 117.6 ?
O1 C14 H14A 109.5 ?
O1 C14 H14B 109.5 ?
H14A C14 H14B 109.5 ?
O1 C14 H14C 109.5 ?
H14A C14 H14C 109.5 ?
H14B C14 H14C 109.5 ?
N2 N1 C1 113.13(13) ?
N1 N2 C7 115.08(13) ?
C11 O1 C14 116.87(13) ?
C10 O2 H2A 109.5 ?

loop_
_geom_bond_atom_site_label_1
_geom_bond_atom_site_label_2
_geom_bond_distance
_geom_bond_publ_flag
C2 F1 1.342(2) y
C2 C3 1.382(2) ?
C2 C1 1.387(2) ?
C3 C4 1.375(3) ?
C3 H2 0.9300 ?
C4 C5 1.384(3) ?
C4 H3 0.9300 ?
C5 C6 1.381(2) ?
C5 H4 0.9300 ?
C6 C1 1.398(2) ?
C6 H5 0.9300 ?
C1 N1 1.4213(18) y
C7 C8 1.374(2) ?
C7 C12 1.409(2) ?
C7 N2 1.4158(19) y
C8 C9 1.399(2) ?
C8 H8 0.9300 ?
C9 C10 1.399(2) ?
C9 C13 1.448(2) ?
C10 O2 1.3385(19) y
C10 C11 1.415(2) ?
C11 O1 1.350(2) ?
C11 C12 1.376(2) ?
C12 H12 0.9300 ?
C13 O3 1.219(3) y
C13 H13 0.9300 ?
C14 O1 1.424(2) ?
C14 H14A 0.9600 ?
C14 H14B 0.9600 ?
C14 H14C 0.9600 ?
N1 N2 1.247(2) y
O2 H2A 0.8200 ?

loop_
_geom_hbond_atom_site_label_D
_geom_hbond_atom_site_label_H
_geom_hbond_atom_site_label_A
_geom_hbond_distance_DH
_geom_hbond_distance_HA
_geom_hbond_distance_DA
_geom_hbond_angle_DHA
O2 H2A O3 0.82 1.91 2.629(2) 146

loop_
_geom_torsion_atom_site_label_1
_geom_torsion_atom_site_label_2
_geom_torsion_atom_site_label_3
_geom_torsion_atom_site_label_4
_geom_torsion
_geom_torsion_publ_flag
F1 C2 C3 C4 178.89(16) ?
C1 C2 C3 C4 -0.4(3) ?
C2 C3 C4 C5 -0.3(3) ?
C3 C4 C5 C6 1.1(3) ?
C4 C5 C6 C1 -1.1(3) ?
F1 C2 C1 C6 -178.95(15) ?
C3 C2 C1 C6 0.4(2) ?
F1 C2 C1 N1 -0.9(2) ?
C3 C2 C1 N1 178.43(15) ?
C5 C6 C1 C2 0.4(3) ?
C5 C6 C1 N1 -177.50(16) ?
C12 C7 C8 C9 1.0(2) ?
N2 C7 C8 C9 -178.67(14) ?
C7 C8 C9 C10 -0.5(2) ?
C7 C8 C9 C13 -179.57(17) ?
C8 C9 C10 O2 -179.97(16) ?
C13 C9 C10 O2 -0.9(3) y
C8 C9 C10 C11 -0.1(2) ?
C13 C9 C10 C11 179.03(17) ?
O2 C10 C11 O1 0.1(2) ?
C9 C10 C11 O1 -179.77(14) ?
O2 C10 C11 C12 179.95(15) ?
C9 C10 C11 C12 0.0(2) ?
O1 C11 C12 C7 -179.71(15) ?
C10 C11 C12 C7 0.5(2) ?
C8 C7 C12 C11 -1.1(2) ?
N2 C7 C12 C11 178.62(15) ?
C10 C9 C13 O3 -1.1(3) ?
C8 C9 C13 O3 177.9(2) ?
C2 C1 N1 N2 174.19(14) ?
C6 C1 N1 N2 -7.9(2) ?
C1 N1 N2 C7 177.97(13) y
C8 C7 N2 N1 177.86(15) ?
C12 C7 N2 N1 -1.8(2) ?
C12 C11 O1 C14 -6.5(3) ?
C10 C11 O1 C14 173.29(16) ?

loop_
_cod_related_entry_id
_cod_related_entry_database
_cod_related_entry_code
1 ChemSpider 21180049
